data_4086327
loop_
_publ_author_name
'Edouard, Guy A.'
'Kelley, Paul'
'Herbert, David E.'
'Agapie, Theodor'

_publ_section_title
;
 Aryl Ether Cleavage by Group 9 and 10 Transition Metals: Stoichiometric
 Studies of Selectivity and Mechanism
;
_journal_name_full Organometallics
_journal_paper_doi 10.1021/acs.organomet.5b00710
_journal_year 2015
_chemical_formula_sum 'C34 H48 Cl P2 Rh'
_chemical_formula_weight 657.02
_chemical_name_systematic
; 
 ? 
;
_space_group_crystal_system monoclinic
_space_group_IT_number 14
_space_group_name_Hall '-P 2ybc'
_space_group_name_H-M_alt 'P 1 21/c 1'
_symmetry_space_group_name_Hall '-P 2ybc'
_symmetry_space_group_name_H-M 'P 1 21/c 1'
_atom_sites_solution_hydrogens mixed
_audit_creation_method SHELXL-2012
_cell_angle_alpha 90
_cell_angle_beta 105.84(2)
_cell_angle_gamma 90
_cell_formula_units_Z 8
_cell_length_a 21.062(8)
_cell_length_b 10.977(4)
_cell_length_c 29.071(11)
_cell_measurement_reflns_used 8885
_cell_measurement_temperature 100(2)
_cell_measurement_theta_max 26.18
_cell_measurement_theta_min 2.32
_cell_volume 6466(4)
_computing_cell_refinement 'Bruker SAINT'
_computing_data_collection 'Bruker APEX2'
_computing_data_reduction 'Bruker SAINT'
_computing_molecular_graphics 'Bruker SHELXTL'
_computing_publication_material 'Bruker SHELXTL'
_computing_structure_refinement 'SHELXL-2012 (Sheldrick, 2012)'
_computing_structure_solution 'SHELXS-97 (Sheldrick, 2008)'
_diffrn_ambient_temperature 100(2)
_diffrn_measured_fraction_theta_full 0.999
_diffrn_measured_fraction_theta_max 0.915
_diffrn_measurement_device_type 'Bruker APEX-II CCD'
_diffrn_measurement_method '\f and \w scans'
_diffrn_radiation_monochromator graphite
_diffrn_radiation_source 'sealed tube'
_diffrn_radiation_type MoK\a
_diffrn_radiation_wavelength 0.71073
_diffrn_reflns_av_R_equivalents 0.0993
_diffrn_reflns_laue_measured_fraction_full 0.999
_diffrn_reflns_laue_measured_fraction_max 0.915
_diffrn_reflns_limit_h_max 28
_diffrn_reflns_limit_h_min -26
_diffrn_reflns_limit_k_max 14
_diffrn_reflns_limit_k_min -14
_diffrn_reflns_limit_l_max 36
_diffrn_reflns_limit_l_min -38
_diffrn_reflns_number 120996
_diffrn_reflns_point_group_measured_fraction_full 0.999
_diffrn_reflns_point_group_measured_fraction_max 0.915
_diffrn_reflns_theta_full 25.000
_diffrn_reflns_theta_max 28.529
_diffrn_reflns_theta_min 1.993
_exptl_absorpt_coefficient_mu 0.731
_exptl_absorpt_correction_T_max 1.0000
_exptl_absorpt_correction_T_min 0.9102
_exptl_absorpt_correction_type multi-scan
_exptl_absorpt_process_details SADABS
_exptl_crystal_colour red
_exptl_crystal_density_diffrn 1.350
_exptl_crystal_description blade
_exptl_crystal_F_000 2752
_exptl_crystal_size_max 0.280
_exptl_crystal_size_mid 0.130
_exptl_crystal_size_min 0.050
_refine_diff_density_max 2.847
_refine_diff_density_min -2.527
_refine_diff_density_rms 0.120
_refine_ls_extinction_method none
_refine_ls_goodness_of_fit_ref 1.816
_refine_ls_hydrogen_treatment constr
_refine_ls_matrix_type full
_refine_ls_number_parameters 720
_refine_ls_number_reflns 15040
_refine_ls_number_restraints 18
_refine_ls_restrained_S_all 1.815
_refine_ls_R_factor_all 0.1290
_refine_ls_R_factor_gt 0.0699
_refine_ls_shift/su_max 0.001
_refine_ls_shift/su_mean 0.000
_refine_ls_structure_factor_coef Fsqd
_refine_ls_weighting_details
; 
 w=1/[\s^2^(Fo^2^)] 
 where P=(Fo^2^+2Fc^2^)/3 
;
_refine_ls_weighting_scheme calc
_refine_ls_wR_factor_gt 0.0808
_refine_ls_wR_factor_ref 0.0850
_reflns_Friedel_coverage 0.000
_reflns_number_gt 9662
_reflns_number_total 15040
_reflns_threshold_expression 'I > 2\s(I)'
_cod_data_source_file om5b00710_si_001.cif
_cod_data_source_block gae16
_cod_database_code 4086327
_shelx_space_group_comment
; 
The symmetry employed for this shelxl refinement is uniquely defined 
by the following loop, which should always be used as a source of 
symmetry information in preference to the above space-group names. 
They are only intended as comments. 
;
_shelx_estimated_absorpt_t_min 0.821
_shelx_estimated_absorpt_t_max 0.964
_diffrn_reflns_sigmai/neti 0.0867
_shelxl_version_number 2012-4

loop_
_space_group_symop_operation_xyz
'x, y, z'
'-x, y+1/2, -z+1/2'
'-x, -y, -z'
'x, -y-1/2, z-1/2'

loop_
_atom_site_label
_atom_site_type_symbol
_atom_site_fract_x
_atom_site_fract_y
_atom_site_fract_z
_atom_site_U_iso_or_equiv
_atom_site_adp_type
_atom_site_occupancy
_atom_site_site_symmetry_order
_atom_site_calc_flag
_atom_site_refinement_flags
_atom_site_disorder_assembly
_atom_site_disorder_group
C1 C 0.6339(2) 0.4981(3) 0.83352(15) 0.0380(12) Uani 1 1 d D . .
H1 H 0.5873 0.5534 0.8240 0.046 Uiso 1 1 d D . .
C2 C 0.6372(2) 0.3691(4) 0.83557(14) 0.0351(11) Uani 1 1 d D . .
C3 C 0.6994(2) 0.3130(4) 0.84621(15) 0.0373(12) Uani 1 1 d D . .
H3 H 0.7016 0.2267 0.8484 0.045 Uiso 1 1 calc RD . .
C4 C 0.7584(2) 0.3785(4) 0.85367(14) 0.0335(11) Uani 1 1 d D A .
C5 C 0.7517(2) 0.5007(3) 0.84342(14) 0.0380(11) Uani 1 1 d D . .
H5 H 0.7900 0.5464 0.8434 0.046 Uiso 1 1 calc RD . .
C6 C 0.6908(2) 0.5603(3) 0.83300(14) 0.0338(11) Uani 1 1 d D . .
C7 C 0.69136(19) 0.6902(3) 0.81619(14) 0.0288(10) Uani 1 1 d D . .
C8 C 0.66476(18) 0.7879(3) 0.83565(13) 0.0261(10) Uani 1 1 d D . .
C9 C 0.66631(19) 0.9034(3) 0.81609(14) 0.0344(11) Uani 1 1 d D . .
H9 H 0.6485 0.9706 0.8290 0.041 Uiso 1 1 calc RD . .
C10 C 0.6931(2) 0.9216(4) 0.77866(15) 0.0417(12) Uani 1 1 d D . .
H10 H 0.6939 1.0009 0.7657 0.050 Uiso 1 1 calc RD . .
C11 C 0.7186(2) 0.8248(4) 0.76004(15) 0.0465(13) Uani 1 1 d D . .
H11 H 0.7370 0.8369 0.7340 0.056 Uiso 1 1 calc RD . .
C12 C 0.7178(2) 0.7119(4) 0.77848(15) 0.0404(12) Uani 1 1 d D . .
H12 H 0.7359 0.6458 0.7651 0.048 Uiso 1 1 calc RD . .
C13 C 0.5768(2) 0.2921(3) 0.82006(14) 0.0299(10) Uani 1 1 d D . .
C14 C 0.52330(19) 0.2990(3) 0.83926(13) 0.0250(10) Uani 1 1 d D . .
C15 C 0.4682(2) 0.2244(3) 0.82048(14) 0.0327(11) Uani 1 1 d D . .
H15 H 0.4313 0.2299 0.8332 0.039 Uiso 1 1 calc RD . .
C16 C 0.4666(2) 0.1436(3) 0.78406(14) 0.0354(11) Uani 1 1 d D . .
H16 H 0.4287 0.0947 0.7712 0.042 Uiso 1 1 calc RD . .
C17 C 0.5210(2) 0.1346(4) 0.76649(15) 0.0402(12) Uani 1 1 d D . .
H17 H 0.5213 0.0773 0.7421 0.048 Uiso 1 1 calc RD . .
C18 C 0.5744(2) 0.2080(4) 0.78407(15) 0.0384(11) Uani 1 1 d D . .
H18 H 0.6111 0.2013 0.7712 0.046 Uiso 1 1 calc RD . .
C19 C 0.8249(2) 0.3134(4) 0.86822(16) 0.0388(12) Uani 1 1 d DU . .
C20A C 0.8297(4) 0.2247(11) 0.8280(3) 0.073(4) Uani 0.681(12) 1 d PDU A 1
H20A H 0.8264 0.2707 0.7985 0.109 Uiso 0.681(12) 1 calc PRD A 1
H20B H 0.7936 0.1654 0.8225 0.109 Uiso 0.681(12) 1 calc PRD A 1
H20C H 0.8721 0.1819 0.8374 0.109 Uiso 0.681(12) 1 calc PRD A 1
C21A C 0.8826(4) 0.3904(7) 0.8790(5) 0.093(5) Uani 0.681(12) 1 d PDU A 1
H21A H 0.9224 0.3398 0.8884 0.140 Uiso 0.681(12) 1 calc PRD A 1
H21B H 0.8815 0.4455 0.9053 0.140 Uiso 0.681(12) 1 calc PRD A 1
H21C H 0.8831 0.4383 0.8506 0.140 Uiso 0.681(12) 1 calc PRD A 1
C22A C 0.8290(5) 0.2352(11) 0.9127(4) 0.082(4) Uani 0.681(12) 1 d PDU A 1
H22A H 0.7905 0.1812 0.9067 0.123 Uiso 0.681(12) 1 calc PRD A 1
H22B H 0.8296 0.2883 0.9399 0.123 Uiso 0.681(12) 1 calc PRD A 1
H22C H 0.8694 0.1863 0.9199 0.123 Uiso 0.681(12) 1 calc PRD A 1
C20B C 0.8462(8) 0.3099(17) 0.8271(5) 0.0408(12) Uani 0.319(12) 1 d PD A 2
H20D H 0.8851 0.2571 0.8324 0.061 Uiso 0.319(12) 1 calc PRD A 2
H20E H 0.8578 0.3924 0.8193 0.061 Uiso 0.319(12) 1 calc PRD A 2
H20F H 0.8109 0.2779 0.8005 0.061 Uiso 0.319(12) 1 calc PRD A 2
C21B C 0.8742(10) 0.4055(17) 0.9071(7) 0.0549(14) Uani 0.319(12) 1 d PD A 2
H21D H 0.9181 0.3687 0.9181 0.082 Uiso 0.319(12) 1 calc PRD A 2
H21E H 0.8562 0.4185 0.9344 0.082 Uiso 0.319(12) 1 calc PRD A 2
H21F H 0.8774 0.4837 0.8916 0.082 Uiso 0.319(12) 1 calc PRD A 2
C22B C 0.8217(11) 0.2010(19) 0.8929(7) 0.0447(12) Uani 0.319(12) 1 d PD A 2
H22D H 0.8031 0.1371 0.8695 0.067 Uiso 0.319(12) 1 calc PRD A 2
H22E H 0.7937 0.2118 0.9145 0.067 Uiso 0.319(12) 1 calc PRD A 2
H22F H 0.8662 0.1774 0.9114 0.067 Uiso 0.319(12) 1 calc PRD A 2
C23 C 0.5697(2) 0.8745(3) 0.88246(15) 0.0324(11) Uani 1 1 d D . .
H23 H 0.5884 0.9553 0.8771 0.039 Uiso 1 1 calc RD . .
C24 C 0.5469(2) 0.8839(3) 0.92761(16) 0.0519(14) Uani 1 1 d D . .
H24A H 0.5124 0.9461 0.9232 0.078 Uiso 1 1 calc RD . .
H24B H 0.5843 0.9065 0.9546 0.078 Uiso 1 1 calc RD . .
H24C H 0.5293 0.8051 0.9341 0.078 Uiso 1 1 calc RD . .
C25 C 0.5118(2) 0.8467(3) 0.83885(16) 0.0459(13) Uani 1 1 d D . .
H25A H 0.4928 0.7674 0.8431 0.069 Uiso 1 1 calc RD . .
H25B H 0.5275 0.8448 0.8101 0.069 Uiso 1 1 calc RD . .
H25C H 0.4781 0.9101 0.8355 0.069 Uiso 1 1 calc RD . .
C26 C 0.7049(2) 0.8069(3) 0.93777(14) 0.0328(11) Uani 1 1 d D . .
H26 H 0.6904 0.7970 0.9676 0.039 Uiso 1 1 calc RD . .
C27 C 0.7271(2) 0.9394(3) 0.93654(15) 0.0497(13) Uani 1 1 d D . .
H27A H 0.7636 0.9562 0.9649 0.075 Uiso 1 1 calc RD . .
H27B H 0.6901 0.9939 0.9362 0.075 Uiso 1 1 calc RD . .
H27C H 0.7417 0.9529 0.9077 0.075 Uiso 1 1 calc RD . .
C28 C 0.7635(2) 0.7212(3) 0.94210(14) 0.0423(12) Uani 1 1 d D . .
H28A H 0.7797 0.7295 0.9137 0.063 Uiso 1 1 calc RD . .
H28B H 0.7494 0.6370 0.9447 0.063 Uiso 1 1 calc RD . .
H28C H 0.7988 0.7423 0.9707 0.063 Uiso 1 1 calc RD . .
C29 C 0.44256(19) 0.4404(3) 0.88338(14) 0.0336(11) Uani 1 1 d D . .
H29 H 0.4174 0.3630 0.8832 0.040 Uiso 1 1 calc RD . .
C30 C 0.4349(2) 0.5189(3) 0.92551(14) 0.0428(12) Uani 1 1 d D . .
H30A H 0.4554 0.5987 0.9245 0.064 Uiso 1 1 calc RD . .
H30B H 0.4566 0.4782 0.9557 0.064 Uiso 1 1 calc RD . .
H30C H 0.3880 0.5296 0.9231 0.064 Uiso 1 1 calc RD . .
C31 C 0.41295(19) 0.5057(3) 0.83619(14) 0.0405(12) Uani 1 1 d D . .
H31A H 0.3661 0.5222 0.8327 0.061 Uiso 1 1 calc RD . .
H31B H 0.4173 0.4543 0.8097 0.061 Uiso 1 1 calc RD . .
H31C H 0.4363 0.5828 0.8358 0.061 Uiso 1 1 calc RD . .
C32 C 0.5532(2) 0.2988(3) 0.94269(14) 0.0318(11) Uani 1 1 d D . .
H32 H 0.5651 0.3528 0.9715 0.038 Uiso 1 1 calc RD . .
C33 C 0.4996(2) 0.2141(3) 0.94907(14) 0.0456(13) Uani 1 1 d D . .
H33A H 0.4847 0.1622 0.9207 0.068 Uiso 1 1 calc RD . .
H33B H 0.4624 0.2622 0.9532 0.068 Uiso 1 1 calc RD . .
H33C H 0.5170 0.1630 0.9774 0.068 Uiso 1 1 calc RD . .
C34 C 0.6159(2) 0.2298(3) 0.94210(14) 0.0387(12) Uani 1 1 d D . .
H34A H 0.6342 0.1902 0.9731 0.058 Uiso 1 1 calc RD . .
H34B H 0.6484 0.2869 0.9359 0.058 Uiso 1 1 calc RD . .
H34C H 0.6054 0.1678 0.9169 0.058 Uiso 1 1 calc RD . .
C36 C 0.87803(18) 1.0054(3) 0.07120(13) 0.0230(9) Uani 1 1 d D . .
H36 H 0.8399 0.9808 0.0395 0.028 Uiso 1 1 d D . .
C37 C 0.87873(19) 1.1188(3) 0.09306(13) 0.0262(10) Uani 1 1 d D . .
C38 C 0.9407(2) 1.1669(3) 0.12000(14) 0.0299(10) Uani 1 1 d D . .
H38 H 0.9401 1.2423 0.1359 0.036 Uiso 1 1 calc RD . .
C39 C 1.00061(19) 1.1135(3) 0.12475(13) 0.0247(10) Uani 1 1 d D . .
C40 C 0.99826(19) 0.9989(3) 0.10092(13) 0.0262(10) Uani 1 1 d D . .
H40 H 1.0387 0.9585 0.1025 0.031 Uiso 1 1 calc RD . .
C41 C 0.94036(18) 0.9446(3) 0.07587(13) 0.0225(9) Uani 1 1 d D . .
C42 C 0.82563(19) 1.2122(3) 0.07272(13) 0.0243(10) Uani 1 1 d D . .
C43 C 0.76923(19) 1.2215(3) 0.08844(14) 0.0254(10) Uani 1 1 d D . .
C44 C 0.7210(2) 1.3071(3) 0.06815(14) 0.0328(11) Uani 1 1 d D . .
H44 H 0.6824 1.3128 0.0789 0.039 Uiso 1 1 calc RD . .
C45 C 0.7287(2) 1.3828(3) 0.03283(15) 0.0339(11) Uani 1 1 d D . .
H45 H 0.6955 1.4406 0.0189 0.041 Uiso 1 1 calc RD . .
C46 C 0.7850(2) 1.3751(3) 0.01755(15) 0.0369(11) Uani 1 1 d D . .
H46 H 0.7907 1.4287 -0.0067 0.044 Uiso 1 1 calc RD . .
C47 C 0.8335(2) 1.2898(3) 0.03714(14) 0.0321(11) Uani 1 1 d D . .
H47 H 0.8719 1.2847 0.0262 0.039 Uiso 1 1 calc RD . .
C48 C 0.94036(18) 0.8225(3) 0.05552(13) 0.0237(10) Uani 1 1 d D . .
C49 C 0.91156(19) 0.7272(3) 0.07464(13) 0.0254(10) Uani 1 1 d D . .
C50 C 0.91191(19) 0.6128(3) 0.05459(14) 0.0297(10) Uani 1 1 d D . .
H50 H 0.8929 0.5463 0.0670 0.036 Uiso 1 1 calc RD . .
C51 C 0.9388(2) 0.5928(3) 0.01749(14) 0.0343(11) Uani 1 1 d D . .
H51 H 0.9379 0.5134 0.0043 0.041 Uiso 1 1 calc RD . .
C52 C 0.9672(2) 0.6875(3) -0.00088(14) 0.0358(11) Uani 1 1 d D . .
H52 H 0.9859 0.6735 -0.0267 0.043 Uiso 1 1 calc RD . .
C53 C 0.96835(19) 0.8021(3) 0.01809(14) 0.0319(11) Uani 1 1 d D . .
H53 H 0.9883 0.8674 0.0057 0.038 Uiso 1 1 calc RD . .
C54 C 1.06646(19) 1.1627(3) 0.15519(14) 0.0270(10) Uani 1 1 d D . .
C55 C 1.1182(2) 1.1613(3) 0.12761(14) 0.0408(12) Uani 1 1 d D . .
H55A H 1.1243 1.0776 0.1178 0.061 Uiso 1 1 calc RD . .
H55B H 1.1600 1.1923 0.1480 0.061 Uiso 1 1 calc RD . .
H55C H 1.1035 1.2129 0.0992 0.061 Uiso 1 1 calc RD . .
C56 C 1.0604(2) 1.2911(3) 0.17235(16) 0.0549(14) Uani 1 1 d D . .
H56A H 1.0451 1.3452 0.1447 0.082 Uiso 1 1 calc RD . .
H56B H 1.1036 1.3188 0.1919 0.082 Uiso 1 1 calc RD . .
H56C H 1.0287 1.2924 0.1915 0.082 Uiso 1 1 calc RD . .
C57 C 1.0903(2) 1.0829(4) 0.19950(14) 0.0447(12) Uani 1 1 d D . .
H57A H 1.0577 1.0843 0.2179 0.067 Uiso 1 1 calc RD . .
H57B H 1.1326 1.1141 0.2193 0.067 Uiso 1 1 calc RD . .
H57C H 1.0961 0.9991 0.1898 0.067 Uiso 1 1 calc RD . .
C58 C 0.7812(2) 1.1992(3) 0.18970(14) 0.0351(11) Uani 1 1 d D . .
H58 H 0.7820 1.1398 0.2159 0.042 Uiso 1 1 calc RD . .
C59 C 0.8497(2) 1.2585(4) 0.20127(15) 0.0501(13) Uani 1 1 d D . .
H59A H 0.8512 1.3167 0.1760 0.075 Uiso 1 1 calc RD . .
H59B H 0.8833 1.1954 0.2032 0.075 Uiso 1 1 calc RD . .
H59C H 0.8584 1.3011 0.2320 0.075 Uiso 1 1 calc RD . .
C60 C 0.7285(2) 1.2937(4) 0.19064(15) 0.0525(14) Uani 1 1 d D . .
H60A H 0.7413 1.3382 0.2210 0.079 Uiso 1 1 calc RD . .
H60B H 0.6862 1.2526 0.1874 0.079 Uiso 1 1 calc RD . .
H60C H 0.7242 1.3509 0.1641 0.079 Uiso 1 1 calc RD . .
C61 C 0.67890(19) 1.0686(3) 0.11898(15) 0.0353(11) Uani 1 1 d D . .
H61 H 0.6533 1.1460 0.1173 0.042 Uiso 1 1 calc RD . .
C62 C 0.6563(2) 1.0090(4) 0.06962(16) 0.0498(13) Uani 1 1 d D . .
H62A H 0.6778 0.9295 0.0705 0.075 Uiso 1 1 calc RD . .
H62B H 0.6684 1.0612 0.0460 0.075 Uiso 1 1 calc RD . .
H62C H 0.6083 0.9981 0.0607 0.075 Uiso 1 1 calc RD . .
C63 C 0.6623(2) 0.9897(4) 0.15705(16) 0.0532(14) Uani 1 1 d D . .
H63A H 0.6148 0.9730 0.1481 0.080 Uiso 1 1 calc RD . .
H63B H 0.6748 1.0324 0.1878 0.080 Uiso 1 1 calc RD . .
H63C H 0.6866 0.9127 0.1598 0.080 Uiso 1 1 calc RD . .
C64 C 0.9322(2) 0.6954(3) 0.17727(14) 0.0314(11) Uani 1 1 d D . .
H64 H 0.9083 0.6940 0.2026 0.038 Uiso 1 1 calc RD . .
C65 C 0.9555(2) 0.5654(3) 0.17337(15) 0.0486(13) Uani 1 1 d D . .
H65A H 0.9820 0.5628 0.1504 0.073 Uiso 1 1 calc RD . .
H65B H 0.9171 0.5118 0.1624 0.073 Uiso 1 1 calc RD . .
H65C H 0.9824 0.5381 0.2047 0.073 Uiso 1 1 calc RD . .
C66 C 0.9901(2) 0.7817(4) 0.19506(14) 0.0458(13) Uani 1 1 d D . .
H66A H 1.0183 0.7521 0.2256 0.069 Uiso 1 1 calc RD . .
H66B H 0.9736 0.8632 0.1995 0.069 Uiso 1 1 calc RD . .
H66C H 1.0157 0.7856 0.1716 0.069 Uiso 1 1 calc RD . .
C67 C 0.8028(2) 0.6536(3) 0.10888(15) 0.0350(11) Uani 1 1 d D . .
H67 H 0.8193 0.5727 0.1012 0.042 Uiso 1 1 calc RD . .
C68 C 0.7521(2) 0.6977(4) 0.06433(15) 0.0503(13) Uani 1 1 d D . .
H68A H 0.7130 0.6452 0.0579 0.075 Uiso 1 1 calc RD . .
H68B H 0.7710 0.6950 0.0371 0.075 Uiso 1 1 calc RD . .
H68C H 0.7394 0.7816 0.0692 0.075 Uiso 1 1 calc RD . .
C69 C 0.7710(2) 0.6342(4) 0.14889(15) 0.0549(14) Uani 1 1 d D . .
H69A H 0.7524 0.7113 0.1562 0.082 Uiso 1 1 calc RD . .
H69B H 0.8043 0.6051 0.1774 0.082 Uiso 1 1 calc RD . .
H69C H 0.7358 0.5735 0.1391 0.082 Uiso 1 1 calc RD . .
Cl1 Cl 0.59838(5) 0.60092(8) 0.96853(3) 0.0328(3) Uani 1 1 d D . .
Cl2 Cl 0.82537(5) 0.90045(9) 0.20596(4) 0.0364(3) Uani 1 1 d D . .
P1 P 0.63499(6) 0.75853(8) 0.88736(4) 0.0284(3) Uani 1 1 d D . .
P2 P 0.52946(5) 0.40072(9) 0.88980(4) 0.0289(3) Uani 1 1 d D . .
P3 P 0.76757(5) 1.11099(9) 0.13438(4) 0.0292(3) Uani 1 1 d D . .
P4 P 0.87427(5) 0.75975(9) 0.12379(4) 0.0274(3) Uani 1 1 d D . .
Rh1 Rh 0.595605(18) 0.56515(3) 0.889364(12) 0.03435(11) Uani 1 1 d D . .
Rh2 Rh 0.840353(16) 0.96430(3) 0.132762(11) 0.02849(10) Uani 1 1 d D . .

loop_
_atom_site_aniso_label
_atom_site_aniso_U_11
_atom_site_aniso_U_22
_atom_site_aniso_U_33
_atom_site_aniso_U_23
_atom_site_aniso_U_13
_atom_site_aniso_U_12
C1 0.025(3) 0.039(3) 0.057(3) -0.001(2) 0.023(3) -0.001(2)
C2 0.022(3) 0.044(3) 0.039(3) 0.014(2) 0.009(2) -0.003(2)
C3 0.026(3) 0.034(2) 0.051(3) 0.015(2) 0.008(3) 0.004(2)
C4 0.018(3) 0.043(3) 0.036(3) 0.002(2) 0.001(2) -0.003(2)
C5 0.023(3) 0.032(2) 0.054(3) -0.002(2) 0.003(2) -0.004(2)
C6 0.021(3) 0.036(2) 0.038(3) -0.006(2) -0.002(2) 0.004(2)
C7 0.012(2) 0.042(3) 0.031(3) 0.001(2) 0.004(2) 0.002(2)
C8 0.017(3) 0.032(2) 0.028(3) 0.0088(19) 0.004(2) 0.0056(19)
C9 0.028(3) 0.032(2) 0.042(3) 0.012(2) 0.007(2) 0.003(2)
C10 0.032(3) 0.047(3) 0.043(3) 0.019(2) 0.004(3) -0.009(2)
C11 0.030(3) 0.083(4) 0.028(3) 0.006(3) 0.010(2) -0.010(3)
C12 0.021(3) 0.058(3) 0.043(3) -0.010(2) 0.009(3) -0.004(2)
C13 0.019(3) 0.033(2) 0.036(3) 0.008(2) 0.005(2) 0.003(2)
C14 0.019(3) 0.024(2) 0.030(3) 0.0096(18) 0.004(2) 0.0048(19)
C15 0.026(3) 0.036(2) 0.040(3) 0.000(2) 0.015(2) 0.000(2)
C16 0.030(3) 0.039(2) 0.037(3) -0.004(2) 0.007(2) -0.005(2)
C17 0.034(3) 0.050(3) 0.036(3) -0.006(2) 0.009(3) 0.010(2)
C18 0.021(3) 0.057(3) 0.040(3) 0.003(2) 0.014(2) 0.006(2)
C19 0.016(3) 0.044(3) 0.053(3) 0.013(2) 0.005(3) 0.005(2)
C20A 0.031(5) 0.102(9) 0.085(7) -0.021(6) 0.013(5) 0.032(5)
C21A 0.024(5) 0.042(5) 0.187(14) -0.010(7) -0.016(7) 0.009(4)
C22A 0.059(7) 0.138(10) 0.053(8) 0.041(7) 0.020(7) 0.067(7)
C20B 0.030(3) 0.047(3) 0.043(3) 0.000(2) 0.005(2) -0.013(2)
C21B 0.033(3) 0.053(3) 0.063(4) -0.020(3) -0.013(3) -0.001(2)
C22B 0.021(3) 0.066(3) 0.040(3) 0.004(2) -0.004(2) -0.010(2)
C23 0.029(3) 0.021(2) 0.049(3) 0.002(2) 0.014(3) -0.0004(19)
C24 0.058(4) 0.034(2) 0.076(4) 0.002(2) 0.039(3) 0.013(2)
C25 0.028(3) 0.034(3) 0.076(4) 0.008(2) 0.015(3) 0.007(2)
C26 0.030(3) 0.035(2) 0.033(3) 0.006(2) 0.007(2) 0.002(2)
C27 0.051(3) 0.038(3) 0.053(3) 0.002(2) 0.002(3) -0.012(2)
C28 0.031(3) 0.051(3) 0.042(3) 0.005(2) 0.006(3) 0.001(2)
C29 0.028(3) 0.030(2) 0.045(3) 0.005(2) 0.014(2) 0.001(2)
C30 0.030(3) 0.048(3) 0.056(3) 0.002(2) 0.021(3) 0.011(2)
C31 0.029(3) 0.037(2) 0.052(3) 0.007(2) 0.006(3) 0.004(2)
C32 0.041(3) 0.023(2) 0.031(3) 0.0001(19) 0.009(2) 0.005(2)
C33 0.063(4) 0.030(2) 0.048(3) 0.008(2) 0.022(3) -0.005(2)
C34 0.039(3) 0.033(2) 0.040(3) 0.006(2) 0.003(3) 0.007(2)
C36 0.016(2) 0.021(2) 0.034(3) 0.0065(18) 0.009(2) -0.0010(18)
C37 0.017(3) 0.035(2) 0.025(3) 0.0017(19) 0.002(2) 0.009(2)
C38 0.026(3) 0.029(2) 0.032(3) -0.0068(19) 0.003(2) 0.007(2)
C39 0.022(3) 0.027(2) 0.026(3) 0.0035(18) 0.007(2) 0.0025(19)
C40 0.022(3) 0.029(2) 0.031(3) 0.0080(19) 0.015(2) 0.0086(19)
C41 0.016(2) 0.023(2) 0.029(3) 0.0033(18) 0.006(2) -0.0035(19)
C42 0.022(3) 0.021(2) 0.025(3) -0.0027(18) -0.001(2) 0.0001(19)
C43 0.014(2) 0.024(2) 0.035(3) -0.0041(19) 0.001(2) -0.0020(18)
C44 0.019(3) 0.029(2) 0.048(3) 0.003(2) 0.005(2) 0.006(2)
C45 0.022(3) 0.023(2) 0.048(3) 0.001(2) -0.006(2) 0.004(2)
C46 0.036(3) 0.026(2) 0.042(3) 0.010(2) -0.001(3) -0.003(2)
C47 0.023(3) 0.033(2) 0.039(3) 0.006(2) 0.007(2) 0.003(2)
C48 0.014(2) 0.023(2) 0.029(3) -0.0006(18) -0.003(2) 0.0044(18)
C49 0.019(3) 0.024(2) 0.031(3) -0.0011(19) 0.003(2) 0.0006(18)
C50 0.022(3) 0.025(2) 0.042(3) 0.000(2) 0.007(2) -0.0018(19)
C51 0.035(3) 0.022(2) 0.047(3) -0.006(2) 0.011(3) 0.003(2)
C52 0.034(3) 0.038(3) 0.038(3) -0.001(2) 0.016(2) 0.012(2)
C53 0.022(3) 0.036(2) 0.038(3) 0.003(2) 0.008(2) 0.005(2)
C54 0.018(3) 0.026(2) 0.034(3) -0.002(2) 0.001(2) 0.0008(19)
C55 0.030(3) 0.047(3) 0.043(3) 0.000(2) 0.005(2) -0.013(2)
C56 0.033(3) 0.053(3) 0.063(4) -0.020(3) -0.013(3) -0.001(2)
C57 0.021(3) 0.066(3) 0.040(3) 0.004(2) -0.004(2) -0.010(2)
C58 0.029(3) 0.036(2) 0.043(3) 0.005(2) 0.013(2) 0.010(2)
C59 0.047(4) 0.056(3) 0.046(3) -0.016(2) 0.010(3) -0.002(3)
C60 0.054(4) 0.050(3) 0.056(3) 0.001(2) 0.018(3) 0.025(3)
C61 0.019(3) 0.033(2) 0.055(3) 0.015(2) 0.013(2) 0.010(2)
C62 0.023(3) 0.050(3) 0.071(4) 0.004(3) 0.004(3) -0.001(2)
C63 0.029(3) 0.052(3) 0.083(4) 0.026(3) 0.024(3) 0.009(2)
C64 0.029(3) 0.030(2) 0.037(3) 0.005(2) 0.011(2) 0.007(2)
C65 0.050(3) 0.044(3) 0.051(3) 0.015(2) 0.013(3) 0.025(2)
C66 0.034(3) 0.059(3) 0.043(3) 0.015(2) 0.008(3) 0.010(3)
C67 0.028(3) 0.036(2) 0.041(3) -0.005(2) 0.010(3) -0.003(2)
C68 0.026(3) 0.058(3) 0.061(4) -0.003(3) 0.001(3) 0.000(2)
C69 0.041(3) 0.069(3) 0.063(4) -0.011(3) 0.027(3) -0.023(3)
Cl1 0.0383(7) 0.0318(6) 0.0291(6) 0.0021(5) 0.0107(6) 0.0002(5)
Cl2 0.0331(7) 0.0439(6) 0.0367(7) 0.0118(5) 0.0171(6) 0.0119(5)
P1 0.0295(7) 0.0235(6) 0.0344(7) 0.0039(5) 0.0127(6) 0.0022(5)
P2 0.0277(7) 0.0259(6) 0.0341(7) 0.0029(5) 0.0104(6) 0.0011(5)
P3 0.0194(7) 0.0301(6) 0.0395(8) 0.0072(5) 0.0103(6) 0.0060(5)
P4 0.0219(7) 0.0267(6) 0.0339(7) 0.0034(5) 0.0081(6) 0.0053(5)
Rh1 0.0490(3) 0.02809(18) 0.0278(2) 0.00034(15) 0.0137(2) -0.00919(18)
Rh2 0.0228(2) 0.03481(19) 0.0290(2) 0.00682(16) 0.00897(17) 0.01182(16)

loop_
_atom_type_symbol
_atom_type_description
_atom_type_scat_dispersion_real
_atom_type_scat_dispersion_imag
_atom_type_scat_source
C C 0.0033 0.0016 'International Tables Vol C Tables 4.2.6.8 and 6.1.1.4'
H H 0.0000 0.0000 'International Tables Vol C Tables 4.2.6.8 and 6.1.1.4'
P P 0.1023 0.0942 'International Tables Vol C Tables 4.2.6.8 and 6.1.1.4'
Cl Cl 0.1484 0.1585 'International Tables Vol C Tables 4.2.6.8 and 6.1.1.4'
Rh Rh -1.1178 0.9187 'International Tables Vol C Tables 4.2.6.8 and 6.1.1.4'

loop_
_geom_angle_atom_site_label_1
_geom_angle_atom_site_label_2
_geom_angle_atom_site_label_3
_geom_angle
C6 C1 C2 117.5(4)
C6 C1 Rh1 110.3(3)
C2 C1 Rh1 109.7(3)
C6 C1 H1 115.7
C2 C1 H1 125.4
Rh1 C1 H1 60.9
C3 C2 C1 118.6(4)
C3 C2 C13 119.1(4)
C1 C2 C13 121.7(4)
C3 C2 Rh1 127.0(3)
C1 C2 Rh1 43.2(2)
C13 C2 Rh1 102.9(3)
C4 C3 C2 123.0(4)
C4 C3 H3 118.5
C2 C3 H3 118.5
C5 C4 C3 115.7(4)
C5 C4 C19 123.3(4)
C3 C4 C19 120.7(4)
C4 C5 C6 122.5(4)
C4 C5 H5 118.7
C6 C5 H5 118.7
C1 C6 C5 120.9(4)
C1 C6 C7 123.6(4)
C5 C6 C7 115.2(4)
C1 C6 Rh1 43.3(2)
C5 C6 Rh1 128.2(3)
C7 C6 Rh1 103.4(2)
C12 C7 C8 118.9(4)
C12 C7 C6 117.4(4)
C8 C7 C6 123.7(3)
C9 C8 C7 118.4(3)
C9 C8 P1 123.6(3)
C7 C8 P1 117.9(3)
C10 C9 C8 121.2(4)
C10 C9 H9 119.4
C8 C9 H9 119.4
C11 C10 C9 119.5(4)
C11 C10 H10 120.3
C9 C10 H10 120.3
C12 C11 C10 120.5(4)
C12 C11 H11 119.8
C10 C11 H11 119.8
C11 C12 C7 121.6(4)
C11 C12 H12 119.2
C7 C12 H12 119.2
C18 C13 C14 118.2(4)
C18 C13 C2 117.3(4)
C14 C13 C2 124.5(4)
C13 C14 C15 119.1(4)
C13 C14 P2 118.1(3)
C15 C14 P2 122.7(3)
C16 C15 C14 121.3(4)
C16 C15 H15 119.3
C14 C15 H15 119.3
C15 C16 C17 118.9(4)
C15 C16 H16 120.6
C17 C16 H16 120.6
C18 C17 C16 120.1(4)
C18 C17 H17 119.9
C16 C17 H17 119.9
C17 C18 C13 122.2(4)
C17 C18 H18 118.9
C13 C18 H18 118.9
C20B C19 C22B 118.4(10)
C20B C19 C4 105.2(7)
C22B C19 C4 112.1(9)
C21A C19 C4 116.1(4)
C21A C19 C22A 107.1(7)
C4 C19 C22A 109.4(5)
C21A C19 C20A 107.9(5)
C4 C19 C20A 109.3(4)
C22A C19 C20A 106.6(5)
C20B C19 C21B 108.3(10)
C22B C19 C21B 106.9(11)
C4 C19 C21B 105.1(8)
C19 C20A H20A 109.5
C19 C20A H20B 109.5
H20A C20A H20B 109.5
C19 C20A H20C 109.5
H20A C20A H20C 109.5
H20B C20A H20C 109.5
C19 C21A H21A 109.5
C19 C21A H21B 109.5
H21A C21A H21B 109.5
C19 C21A H21C 109.5
H21A C21A H21C 109.5
H21B C21A H21C 109.5
C19 C22A H22A 109.5
C19 C22A H22B 109.5
H22A C22A H22B 109.5
C19 C22A H22C 109.5
H22A C22A H22C 109.5
H22B C22A H22C 109.5
C19 C20B H20D 109.5
C19 C20B H20E 109.5
H20D C20B H20E 109.5
C19 C20B H20F 109.5
H20D C20B H20F 109.5
H20E C20B H20F 109.5
C19 C21B H21D 109.5
C19 C21B H21E 109.5
H21D C21B H21E 109.5
C19 C21B H21F 109.5
H21D C21B H21F 109.5
H21E C21B H21F 109.5
C19 C22B H22D 109.5
C19 C22B H22E 109.5
H22D C22B H22E 109.5
C19 C22B H22F 109.5
H22D C22B H22F 109.5
H22E C22B H22F 109.5
C24 C23 C25 111.2(3)
C24 C23 P1 112.5(3)
C25 C23 P1 109.5(3)
C24 C23 H23 107.8
C25 C23 H23 107.8
P1 C23 H23 107.8
C23 C24 H24A 109.5
C23 C24 H24B 109.5
H24A C24 H24B 109.5
C23 C24 H24C 109.5
H24A C24 H24C 109.5
H24B C24 H24C 109.5
C23 C25 H25A 109.5
C23 C25 H25B 109.5
H25A C25 H25B 109.5
C23 C25 H25C 109.5
H25A C25 H25C 109.5
H25B C25 H25C 109.5
C28 C26 C27 110.0(3)
C28 C26 P1 109.8(3)
C27 C26 P1 115.9(3)
C28 C26 H26 106.9
C27 C26 H26 106.9
P1 C26 H26 106.9
C26 C27 H27A 109.5
C26 C27 H27B 109.5
H27A C27 H27B 109.5
C26 C27 H27C 109.5
H27A C27 H27C 109.5
H27B C27 H27C 109.5
C26 C28 H28A 109.5
C26 C28 H28B 109.5
H28A C28 H28B 109.5
C26 C28 H28C 109.5
H28A C28 H28C 109.5
H28B C28 H28C 109.5
C31 C29 C30 110.3(3)
C31 C29 P2 110.7(3)
C30 C29 P2 111.6(3)
C31 C29 H29 108.0
C30 C29 H29 108.0
P2 C29 H29 108.0
C29 C30 H30A 109.5
C29 C30 H30B 109.5
H30A C30 H30B 109.5
C29 C30 H30C 109.5
H30A C30 H30C 109.5
H30B C30 H30C 109.5
C29 C31 H31A 109.5
C29 C31 H31B 109.5
H31A C31 H31B 109.5
C29 C31 H31C 109.5
H31A C31 H31C 109.5
H31B C31 H31C 109.5
C33 C32 C34 111.9(3)
C33 C32 P2 115.5(3)
C34 C32 P2 109.2(3)
C33 C32 H32 106.6
C34 C32 H32 106.6
P2 C32 H32 106.6
C32 C33 H33A 109.5
C32 C33 H33B 109.5
H33A C33 H33B 109.5
C32 C33 H33C 109.5
H33A C33 H33C 109.5
H33B C33 H33C 109.5
C32 C34 H34A 109.5
C32 C34 H34B 109.5
H34A C34 H34B 109.5
C32 C34 H34C 109.5
H34A C34 H34C 109.5
H34B C34 H34C 109.5
C37 C36 C41 118.2(3)
C37 C36 Rh2 76.9(2)
C41 C36 Rh2 110.5(2)
C37 C36 H36 121.7
C41 C36 H36 114.2
Rh2 C36 H36 107.1
C36 C37 C38 118.3(3)
C36 C37 C42 120.8(4)
C38 C37 C42 115.5(3)
C36 C37 Rh2 67.2(2)
C38 C37 Rh2 112.9(3)
C42 C37 Rh2 111.7(2)
C39 C38 C37 125.4(3)
C39 C38 H38 117.3
C37 C38 H38 117.3
C38 C39 C40 114.8(4)
C38 C39 C54 125.2(3)
C40 C39 C54 119.8(3)
C41 C40 C39 123.1(4)
C41 C40 H40 118.4
C39 C40 H40 118.4
C40 C41 C36 120.1(3)
C40 C41 C48 120.9(3)
C36 C41 C48 119.0(3)
C47 C42 C43 119.2(4)
C47 C42 C37 118.9(3)
C43 C42 C37 121.9(3)
C42 C43 C44 120.1(4)
C42 C43 P3 112.6(3)
C44 C43 P3 127.3(3)
C45 C44 C43 120.4(4)
C45 C44 H44 119.8
C43 C44 H44 119.8
C44 C45 C46 119.7(4)
C44 C45 H45 120.2
C46 C45 H45 120.2
C45 C46 C47 120.7(4)
C45 C46 H46 119.6
C47 C46 H46 119.6
C42 C47 C46 119.8(4)
C42 C47 H47 120.1
C46 C47 H47 120.1
C53 C48 C49 120.9(3)
C53 C48 C41 120.7(3)
C49 C48 C41 118.4(3)
C50 C49 C48 117.3(3)
C50 C49 P4 123.6(3)
C48 C49 P4 119.1(3)
C51 C50 C49 121.9(4)
C51 C50 H50 119.0
C49 C50 H50 119.0
C50 C51 C52 120.2(3)
C50 C51 H51 119.9
C52 C51 H51 119.9
C53 C52 C51 119.9(4)
C53 C52 H52 120.0
C51 C52 H52 120.0
C52 C53 C48 119.9(4)
C52 C53 H53 120.1
C48 C53 H53 120.1
C56 C54 C55 108.7(3)
C56 C54 C57 107.1(3)
C55 C54 C57 108.7(3)
C56 C54 C39 112.1(3)
C55 C54 C39 111.1(3)
C57 C54 C39 109.0(3)
C54 C55 H55A 109.5
C54 C55 H55B 109.5
H55A C55 H55B 109.5
C54 C55 H55C 109.5
H55A C55 H55C 109.5
H55B C55 H55C 109.5
C54 C56 H56A 109.5
C54 C56 H56B 109.5
H56A C56 H56B 109.5
C54 C56 H56C 109.5
H56A C56 H56C 109.5
H56B C56 H56C 109.5
C54 C57 H57A 109.5
C54 C57 H57B 109.5
H57A C57 H57B 109.5
C54 C57 H57C 109.5
H57A C57 H57C 109.5
H57B C57 H57C 109.5
C60 C58 C59 110.7(3)
C60 C58 P3 115.8(3)
C59 C58 P3 109.2(3)
C60 C58 H58 106.9
C59 C58 H58 106.9
P3 C58 H58 106.9
C58 C59 H59A 109.5
C58 C59 H59B 109.5
H59A C59 H59B 109.5
C58 C59 H59C 109.5
H59A C59 H59C 109.5
H59B C59 H59C 109.5
C58 C60 H60A 109.5
C58 C60 H60B 109.5
H60A C60 H60B 109.5
C58 C60 H60C 109.5
H60A C60 H60C 109.5
H60B C60 H60C 109.5
C63 C61 C62 111.4(3)
C63 C61 P3 112.5(3)
C62 C61 P3 111.6(3)
C63 C61 H61 107.0
C62 C61 H61 107.0
P3 C61 H61 107.0
C61 C62 H62A 109.5
C61 C62 H62B 109.5
H62A C62 H62B 109.5
C61 C62 H62C 109.5
H62A C62 H62C 109.5
H62B C62 H62C 109.5
C61 C63 H63A 109.5
C61 C63 H63B 109.5
H63A C63 H63B 109.5
C61 C63 H63C 109.5
H63A C63 H63C 109.5
H63B C63 H63C 109.5
C66 C64 C65 111.4(3)
C66 C64 P4 109.5(3)
C65 C64 P4 116.8(3)
C66 C64 H64 106.1
C65 C64 H64 106.1
P4 C64 H64 106.1
C64 C65 H65A 109.5
C64 C65 H65B 109.5
H65A C65 H65B 109.5
C64 C65 H65C 109.5
H65A C65 H65C 109.5
H65B C65 H65C 109.5
C64 C66 H66A 109.5
C64 C66 H66B 109.5
H66A C66 H66B 109.5
C64 C66 H66C 109.5
H66A C66 H66C 109.5
H66B C66 H66C 109.5
C69 C67 C68 110.3(4)
C69 C67 P4 114.2(3)
C68 C67 P4 109.6(3)
C69 C67 H67 107.5
C68 C67 H67 107.5
P4 C67 H67 107.5
C67 C68 H68A 109.5
C67 C68 H68B 109.5
H68A C68 H68B 109.5
C67 C68 H68C 109.5
H68A C68 H68C 109.5
H68B C68 H68C 109.5
C67 C69 H69A 109.5
C67 C69 H69B 109.5
H69A C69 H69B 109.5
C67 C69 H69C 109.5
H69A C69 H69C 109.5
H69B C69 H69C 109.5
C8 P1 C26 103.06(18)
C8 P1 C23 103.44(17)
C26 P1 C23 106.11(18)
C8 P1 Rh1 113.39(13)
C26 P1 Rh1 117.56(12)
C23 P1 Rh1 111.94(13)
C14 P2 C29 102.32(18)
C14 P2 C32 104.02(16)
C29 P2 C32 105.22(18)
C14 P2 Rh1 112.93(13)
C29 P2 Rh1 113.82(13)
C32 P2 Rh1 117.01(14)
C43 P3 C58 105.27(17)
C43 P3 C61 102.14(18)
C58 P3 C61 104.50(18)
C43 P3 Rh2 108.41(13)
C58 P3 Rh2 117.12(14)
C61 P3 Rh2 117.75(13)
C64 P4 C49 104.86(17)
C64 P4 C67 105.38(18)
C49 P4 C67 100.78(17)
C64 P4 Rh2 114.72(12)
C49 P4 Rh2 118.00(12)
C67 P4 Rh2 111.52(13)
C1 Rh1 P2 95.16(11)
C1 Rh1 P1 94.91(11)
P2 Rh1 P1 163.95(4)
C1 Rh1 Cl1 154.39(12)
P2 Rh1 Cl1 88.77(4)
P1 Rh1 Cl1 87.54(4)
C1 Rh1 C6 26.39(13)
P2 Rh1 C6 120.21(8)
P1 Rh1 C6 72.10(8)
Cl1 Rh1 C6 136.52(9)
C1 Rh1 C2 27.11(12)
P2 Rh1 C2 72.18(8)
P1 Rh1 C2 120.33(8)
Cl1 Rh1 C2 136.33(8)
C6 Rh1 C2 48.35(11)
C1 Rh1 H1 31.8
P2 Rh1 H1 93.6
P1 Rh1 H1 88.4
Cl1 Rh1 H1 173.1
C6 Rh1 H1 46.7
C2 Rh1 H1 50.5
C36 Rh2 P3 105.79(10)
C36 Rh2 C37 35.91(12)
P3 Rh2 C37 79.49(9)
C36 Rh2 Cl2 166.24(10)
P3 Rh2 Cl2 86.17(4)
C37 Rh2 Cl2 145.42(10)
C36 Rh2 P4 85.35(9)
P3 Rh2 P4 155.03(4)
C37 Rh2 P4 118.52(9)
Cl2 Rh2 P4 86.36(4)

loop_
_geom_bond_atom_site_label_1
_geom_bond_atom_site_label_2
_geom_bond_distance
C1 C6 1.383(5)
C1 C2 1.419(5)
C1 Rh1 2.132(4)
C1 H1 1.1232
C2 C3 1.404(5)
C2 C13 1.491(5)
C2 Rh1 2.931(4)
C3 C4 1.399(5)
C3 H3 0.9500
C4 C5 1.373(5)
C4 C19 1.525(5)
C5 C6 1.398(5)
C5 H5 0.9500
C6 C7 1.509(5)
C6 Rh1 2.916(4)
C7 C12 1.379(5)
C7 C8 1.398(5)
C8 C9 1.393(5)
C8 P1 1.809(4)
C9 C10 1.370(5)
C9 H9 0.9500
C10 C11 1.367(5)
C10 H10 0.9500
C11 C12 1.353(5)
C11 H11 0.9500
C12 H12 0.9500
C13 C18 1.386(5)
C13 C14 1.389(5)
C14 C15 1.403(5)
C14 P2 1.821(4)
C15 C16 1.375(5)
C15 H15 0.9500
C16 C17 1.379(5)
C16 H16 0.9500
C17 C18 1.363(5)
C17 H17 0.9500
C18 H18 0.9500
C19 C20B 1.388(14)
C19 C22B 1.44(2)
C19 C21A 1.444(9)
C19 C22A 1.534(10)
C19 C20A 1.546(8)
C19 C21B 1.654(18)
C20A H20A 0.9800
C20A H20B 0.9800
C20A H20C 0.9800
C21A H21A 0.9800
C21A H21B 0.9800
C21A H21C 0.9800
C22A H22A 0.9800
C22A H22B 0.9800
C22A H22C 0.9800
C20B H20D 0.9800
C20B H20E 0.9800
C20B H20F 0.9800
C21B H21D 0.9800
C21B H21E 0.9800
C21B H21F 0.9800
C22B H22D 0.9800
C22B H22E 0.9800
C22B H22F 0.9800
C23 C24 1.519(5)
C23 C25 1.530(5)
C23 P1 1.850(4)
C23 H23 1.0000
C24 H24A 0.9800
C24 H24B 0.9800
C24 H24C 0.9800
C25 H25A 0.9800
C25 H25B 0.9800
C25 H25C 0.9800
C26 C28 1.529(5)
C26 C27 1.531(5)
C26 P1 1.849(4)
C26 H26 1.0000
C27 H27A 0.9800
C27 H27B 0.9800
C27 H27C 0.9800
C28 H28A 0.9800
C28 H28B 0.9800
C28 H28C 0.9800
C29 C31 1.523(5)
C29 C30 1.541(5)
C29 P2 1.841(4)
C29 H29 1.0000
C30 H30A 0.9800
C30 H30B 0.9800
C30 H30C 0.9800
C31 H31A 0.9800
C31 H31B 0.9800
C31 H31C 0.9800
C32 C33 1.514(5)
C32 C34 1.526(5)
C32 P2 1.857(4)
C32 H32 1.0000
C33 H33A 0.9800
C33 H33B 0.9800
C33 H33C 0.9800
C34 H34A 0.9800
C34 H34B 0.9800
C34 H34C 0.9800
C36 C37 1.396(5)
C36 C41 1.446(5)
C36 Rh2 2.194(3)
C36 H36 1.0784
C37 C38 1.427(5)
C37 C42 1.514(5)
C37 Rh2 2.317(4)
C38 C39 1.364(5)
C38 H38 0.9500
C39 C40 1.430(5)
C39 C54 1.526(5)
C40 C41 1.374(5)
C40 H40 0.9500
C41 C48 1.466(4)
C42 C47 1.384(5)
C42 C43 1.388(5)
C43 C44 1.392(5)
C43 P3 1.811(4)
C44 C45 1.366(5)
C44 H44 0.9500
C45 C46 1.377(5)
C45 H45 0.9500
C46 C47 1.388(5)
C46 H46 0.9500
C47 H47 0.9500
C48 C53 1.390(5)
C48 C49 1.398(5)
C49 C50 1.386(4)
C49 P4 1.843(4)
C50 C51 1.366(5)
C50 H50 0.9500
C51 C52 1.378(5)
C51 H51 0.9500
C52 C53 1.370(5)
C52 H52 0.9500
C53 H53 0.9500
C54 C56 1.512(5)
C54 C55 1.519(5)
C54 C57 1.525(5)
C55 H55A 0.9800
C55 H55B 0.9800
C55 H55C 0.9800
C56 H56A 0.9800
C56 H56B 0.9800
C56 H56C 0.9800
C57 H57A 0.9800
C57 H57B 0.9800
C57 H57C 0.9800
C58 C60 1.525(5)
C58 C59 1.534(5)
C58 P3 1.832(4)
C58 H58 1.0000
C59 H59A 0.9800
C59 H59B 0.9800
C59 H59C 0.9800
C60 H60A 0.9800
C60 H60B 0.9800
C60 H60C 0.9800
C61 C63 1.520(5)
C61 C62 1.530(5)
C61 P3 1.857(4)
C61 H61 1.0000
C62 H62A 0.9800
C62 H62B 0.9800
C62 H62C 0.9800
C63 H63A 0.9800
C63 H63B 0.9800
C63 H63C 0.9800
C64 C66 1.519(5)
C64 C65 1.523(4)
C64 P4 1.836(4)
C64 H64 1.0000
C65 H65A 0.9800
C65 H65B 0.9800
C65 H65C 0.9800
C66 H66A 0.9800
C66 H66B 0.9800
C66 H66C 0.9800
C67 C69 1.507(5)
C67 C68 1.516(5)
C67 P4 1.859(4)
C67 H67 1.0000
C68 H68A 0.9800
C68 H68B 0.9800
C68 H68C 0.9800
C69 H69A 0.9800
C69 H69B 0.9800
C69 H69C 0.9800
Cl1 Rh1 2.3197(13)
Cl2 Rh2 2.3422(12)
P1 Rh1 2.2856(12)
P2 Rh1 2.2823(12)
P3 Rh2 2.2326(12)
P4 Rh2 2.3921(12)
Rh1 H1 1.8645
